data_4071616
loop_
_publ_author_name
'Ye, Jiansheng'
'Zhang, Xiaoming'
'Chen, Wanzhi'
'Shimada, Shigeru'

_publ_section_title
;
 Dinuclear Palladacyclic Complexes Derived from C&#x2212;N Cleavage of an
 Imidazolium Salt: Synthesis, Structural Characterization, and Their Uses
 for C&#x2212;C Coupling
;
_journal_issue 16
_journal_name_full Organometallics
_journal_page_first 4166
_journal_paper_doi 10.1021/om800272k
_journal_volume 27
_journal_year 2008
_chemical_formula_sum 'C12 H19 Cl N4 O2'
_chemical_formula_weight 286.76
_chemical_name_systematic
; 
 ? 
;
_space_group_IT_number 14
_symmetry_cell_setting monoclinic
_symmetry_space_group_name_Hall '-P 2ybc'
_symmetry_space_group_name_H-M 'P 1 21/c 1'
_atom_sites_solution_hydrogens geom
_atom_sites_solution_primary direct
_atom_sites_solution_secondary difmap
_audit_creation_method SHELXL-97
_cell_angle_alpha 90.00
_cell_angle_beta 98.605(3)
_cell_angle_gamma 90.00
_cell_formula_units_Z 4
_cell_length_a 5.0761(8)
_cell_length_b 14.6843(16)
_cell_length_c 21.131(2)
_cell_measurement_temperature 298(2)
_cell_volume 1557.4(3)
_computing_cell_refinement 'Bruker XSCANS'
_computing_data_collection 'Bruker XSCANS'
_computing_data_reduction 'Bruker SHELXTL'
_computing_molecular_graphics 'Bruker SHELXTL'
_computing_publication_material 'Bruker SHELXTL'
_computing_structure_refinement 'SHELXL-97 (Sheldrick, 1997)'
_computing_structure_solution 'SHELXS-97 (Sheldrick, 1990)'
_diffrn_ambient_temperature 298(2)
_diffrn_measured_fraction_theta_full 0.998
_diffrn_measured_fraction_theta_max 0.998
_diffrn_measurement_device_type 'Bruker P4'
_diffrn_measurement_method '\w scans'
_diffrn_radiation_monochromator graphite
_diffrn_radiation_source 'fine-focus sealed tube'
_diffrn_radiation_type MoK\a
_diffrn_radiation_wavelength 0.71073
_diffrn_reflns_av_R_equivalents 0.1903
_diffrn_reflns_av_sigmaI/netI 0.1895
_diffrn_reflns_limit_h_max 6
_diffrn_reflns_limit_h_min -5
_diffrn_reflns_limit_k_max 17
_diffrn_reflns_limit_k_min -15
_diffrn_reflns_limit_l_max 18
_diffrn_reflns_limit_l_min -25
_diffrn_reflns_number 6321
_diffrn_reflns_theta_full 25.01
_diffrn_reflns_theta_max 25.01
_diffrn_reflns_theta_min 1.70
_exptl_absorpt_coefficient_mu 0.249
_exptl_absorpt_correction_T_max 0.9612
_exptl_absorpt_correction_T_min 0.9472
_exptl_absorpt_correction_type multi-scan
_exptl_absorpt_process_details sadabs
_exptl_crystal_colour colorless
_exptl_crystal_density_diffrn 1.223
_exptl_crystal_density_method 'not measured'
_exptl_crystal_description prism
_exptl_crystal_F_000 608
_exptl_crystal_size_max 0.22
_exptl_crystal_size_mid 0.18
_exptl_crystal_size_min 0.16
_refine_diff_density_max 0.639
_refine_diff_density_min -0.397
_refine_diff_density_rms 0.081
_refine_ls_extinction_coef 0.015(5)
_refine_ls_extinction_expression Fc^*^=kFc[1+0.001xFc^2^\l^3^/sin(2\q)]^-1/4^
_refine_ls_extinction_method SHELXL
_refine_ls_goodness_of_fit_ref 0.942
_refine_ls_hydrogen_treatment constr
_refine_ls_matrix_type full
_refine_ls_number_parameters 175
_refine_ls_number_reflns 2728
_refine_ls_number_restraints 0
_refine_ls_restrained_S_all 0.942
_refine_ls_R_factor_all 0.2250
_refine_ls_R_factor_gt 0.1267
_refine_ls_shift/su_max 0.000
_refine_ls_shift/su_mean 0.000
_refine_ls_structure_factor_coef Fsqd
_refine_ls_weighting_details 'calc w=1/[\s^2^(Fo^2^)+(0.1607P)^2^+0.0000P] where P=(Fo^2^+2Fc^2^)/3'
_refine_ls_weighting_scheme calc
_refine_ls_wR_factor_gt 0.2936
_refine_ls_wR_factor_ref 0.3460
_reflns_number_gt 988
_reflns_number_total 2728
_reflns_threshold_expression >2sigma(I)
_cod_data_source_file om800272k-file003.cif
_cod_data_source_block 070620e
_cod_depositor_comments
;
The following automatic conversions were performed:

'_symmetry_cell_setting' value 'Monoclinic' changed to 'monoclinic'
according to /home/saulius/struct/CIF-dictionaries/cif_core.dic
dictionary named 'cif_core.dic' version 2.4.1 from 2010-06-29.

Automatic conversion script
Id: cif_fix_values 1715 2011-07-08 13:25:40Z adriana 
;
_cod_original_sg_symbol_H-M P2(1)/c
_cod_database_code 4071616

loop_
_symmetry_equiv_pos_as_xyz
'x, y, z'
'-x, y+1/2, -z+1/2'
'-x, -y, -z'
'x, -y-1/2, z-1/2'

loop_
_atom_site_label
_atom_site_type_symbol
_atom_site_fract_x
_atom_site_fract_y
_atom_site_fract_z
_atom_site_U_iso_or_equiv
_atom_site_adp_type
_atom_site_occupancy
_atom_site_symmetry_multiplicity
_atom_site_calc_flag
_atom_site_refinement_flags
O1 O 0.5857(15) 0.8096(4) 1.0639(3) 0.100(2) Uani 1 1 d .
N1 N 0.5206(12) 0.5228(4) 0.9009(3) 0.0569(16) Uani 1 1 d .
N2 N 0.4067(14) 0.4349(4) 0.8185(3) 0.0671(18) Uani 1 1 d .
N3 N 0.7276(14) 0.6017(4) 0.9895(3) 0.0679(19) Uani 1 1 d .
N4 N 0.7513(14) 0.6739(5) 1.0320(3) 0.0711(19) Uani 1 1 d .
C1 C 0.3382(16) 0.5106(5) 0.8466(4) 0.063(2) Uani 1 1 d .
H1 H 0.1940 0.5481 0.8322 0.076 Uiso 1 1 calc R
C2 C 0.6361(18) 0.3992(5) 0.8519(4) 0.069(2) Uani 1 1 d .
H2 H 0.7240 0.3472 0.8411 0.082 Uiso 1 1 calc R
C3 C 0.7125(16) 0.4539(5) 0.9040(4) 0.064(2) Uani 1 1 d .
H3 H 0.8613 0.4467 0.9351 0.077 Uiso 1 1 calc R
C4 C 0.5244(17) 0.6004(5) 0.9424(4) 0.061(2) Uani 1 1 d .
C5 C 0.3238(17) 0.6673(6) 0.9322(4) 0.075(2) Uani 1 1 d .
H5 H 0.1816 0.6634 0.8990 0.090 Uiso 1 1 calc R
C6 C 0.352(2) 0.7378(6) 0.9740(4) 0.085(3) Uani 1 1 d .
H6 H 0.2280 0.7850 0.9699 0.102 Uiso 1 1 calc R
C7 C 0.566(2) 0.7386(6) 1.0226(4) 0.075(2) Uani 1 1 d .
C8 C 0.801(3) 0.8115(7) 1.1161(5) 0.118(4) Uani 1 1 d .
H8A H 0.7913 0.7587 1.1425 0.177 Uiso 1 1 calc R
H8B H 0.7875 0.8654 1.1411 0.177 Uiso 1 1 calc R
H8C H 0.9672 0.8117 1.0998 0.177 Uiso 1 1 calc R
C9 C 0.2643(18) 0.3999(6) 0.7568(4) 0.079(3) Uani 1 1 d .
H9A H 0.0748 0.4106 0.7551 0.094 Uiso 1 1 calc R
H9B H 0.2917 0.3346 0.7548 0.094 Uiso 1 1 calc R
C10 C 0.359(3) 0.4449(7) 0.6990(4) 0.111(4) Uani 1 1 d .
H10A H 0.5472 0.4328 0.7000 0.133 Uiso 1 1 calc R
H10B H 0.3357 0.5103 0.7016 0.133 Uiso 1 1 calc R
C11 C 0.205(3) 0.4102(7) 0.6352(4) 0.115(4) Uani 1 1 d .
H11A H 0.2329 0.3451 0.6323 0.138 Uiso 1 1 calc R
H11B H 0.0163 0.4204 0.6351 0.138 Uiso 1 1 calc R
C12 C 0.286(3) 0.4546(10) 0.5784(5) 0.164(6) Uani 1 1 d .
H12A H 0.2334 0.5174 0.5774 0.245 Uiso 1 1 calc R
H12B H 0.2004 0.4246 0.5404 0.245 Uiso 1 1 calc R
H12C H 0.4755 0.4505 0.5805 0.245 Uiso 1 1 calc R
O2 O 0.2554(15) 0.7329(7) 0.7353(4) 0.175(4) Uani 1 1 d .
H2A H 0.4014 0.7079 0.7512 0.262 Uiso 1 1 d R
H2B H 0.1298 0.7077 0.7513 0.262 Uiso 1 1 d R
Cl1 Cl 0.7941(5) 0.64010(17) 0.79459(10) 0.0858(10) Uani 1 1 d .

loop_
_atom_site_aniso_label
_atom_site_aniso_U_11
_atom_site_aniso_U_22
_atom_site_aniso_U_33
_atom_site_aniso_U_23
_atom_site_aniso_U_13
_atom_site_aniso_U_12
O1 0.131(6) 0.080(4) 0.084(4) -0.016(4) -0.003(4) 0.012(4)
N1 0.052(4) 0.056(4) 0.064(4) 0.001(3) 0.012(3) -0.002(3)
N2 0.065(5) 0.067(4) 0.068(4) -0.007(4) 0.005(4) 0.000(4)
N3 0.062(5) 0.074(4) 0.065(4) 0.002(4) 0.004(3) -0.007(3)
N4 0.073(5) 0.066(4) 0.072(4) 0.000(4) 0.005(3) -0.001(4)
C1 0.054(5) 0.061(5) 0.073(5) 0.006(4) 0.005(4) 0.001(4)
C2 0.061(6) 0.065(5) 0.080(5) -0.011(4) 0.010(5) -0.007(4)
C3 0.049(5) 0.063(5) 0.080(5) 0.007(4) 0.010(4) 0.003(4)
C4 0.064(6) 0.058(4) 0.063(4) 0.007(4) 0.017(4) -0.001(4)
C5 0.065(6) 0.079(5) 0.075(5) 0.004(5) -0.007(4) 0.015(5)
C6 0.085(7) 0.073(6) 0.091(6) -0.010(5) -0.001(5) 0.016(5)
C7 0.084(7) 0.066(5) 0.074(5) -0.004(5) 0.011(5) -0.008(5)
C8 0.158(12) 0.103(8) 0.085(6) -0.018(6) -0.005(7) -0.013(7)
C9 0.072(7) 0.083(6) 0.080(6) -0.016(5) 0.010(5) -0.001(5)
C10 0.150(11) 0.111(8) 0.070(6) -0.011(6) 0.009(6) -0.014(7)
C11 0.145(11) 0.119(8) 0.072(6) -0.010(6) -0.012(6) -0.012(7)
C12 0.215(16) 0.199(14) 0.067(6) 0.003(8) -0.010(8) 0.002(13)
O2 0.078(6) 0.213(9) 0.229(9) 0.153(8) 0.009(6) 0.001(5)
Cl1 0.0649(16) 0.0989(17) 0.0930(16) 0.0345(13) 0.0095(11) 0.0037(12)

loop_
_atom_type_symbol
_atom_type_description
_atom_type_scat_dispersion_real
_atom_type_scat_dispersion_imag
_atom_type_scat_source
C C 0.0033 0.0016 'International Tables Vol C Tables 4.2.6.8 and 6.1.1.4'
H H 0.0000 0.0000 'International Tables Vol C Tables 4.2.6.8 and 6.1.1.4'
Cl Cl 0.1484 0.1585 'International Tables Vol C Tables 4.2.6.8 and 6.1.1.4'
N N 0.0061 0.0033 'International Tables Vol C Tables 4.2.6.8 and 6.1.1.4'
O O 0.0106 0.0060 'International Tables Vol C Tables 4.2.6.8 and 6.1.1.4'

loop_
_geom_angle_atom_site_label_1
_geom_angle_atom_site_label_2
_geom_angle_atom_site_label_3
_geom_angle
C7 O1 C8 119.1(8)
C1 N1 C3 108.8(6)
C1 N1 C4 124.0(7)
C3 N1 C4 126.8(6)
C1 N2 C2 110.4(7)
C1 N2 C9 123.8(7)
C2 N2 C9 125.7(7)
C4 N3 N4 118.9(7)
C7 N4 N3 117.4(7)
N2 C1 N1 107.1(7)
N2 C1 H1 126.5
N1 C1 H1 126.5
N2 C2 C3 107.8(7)
N2 C2 H2 126.1
C3 C2 H2 126.1
C2 C3 N1 105.9(7)
C2 C3 H3 127.0
N1 C3 H3 127.0
N3 C4 C5 124.7(7)
N3 C4 N1 114.2(7)
C5 C4 N1 121.1(7)
C6 C5 C4 115.6(8)
C6 C5 H5 122.2
C4 C5 H5 122.2
C5 C6 C7 119.0(9)
C5 C6 H6 120.5
C7 C6 H6 120.5
N4 C7 O1 118.2(8)
N4 C7 C6 124.5(8)
O1 C7 C6 117.4(9)
O1 C8 H8A 109.5
O1 C8 H8B 109.5
H8A C8 H8B 109.5
O1 C8 H8C 109.5
H8A C8 H8C 109.5
H8B C8 H8C 109.5
N2 C9 C10 112.5(7)
N2 C9 H9A 109.1
C10 C9 H9A 109.1
N2 C9 H9B 109.1
C10 C9 H9B 109.1
H9A C9 H9B 107.8
C9 C10 C11 112.2(9)
C9 C10 H10A 109.2
C11 C10 H10A 109.2
C9 C10 H10B 109.2
C11 C10 H10B 109.2
H10A C10 H10B 107.9
C12 C11 C10 113.6(11)
C12 C11 H11A 108.9
C10 C11 H11A 108.9
C12 C11 H11B 108.9
C10 C11 H11B 108.9
H11A C11 H11B 107.7
C11 C12 H12A 109.5
C11 C12 H12B 109.5
H12A C12 H12B 109.5
C11 C12 H12C 109.5
H12A C12 H12C 109.5
H12B C12 H12C 109.5
H2A O2 H2B 108.4

loop_
_geom_bond_atom_site_label_1
_geom_bond_atom_site_label_2
_geom_bond_distance
O1 C7 1.353(10)
O1 C8 1.431(12)
N1 C1 1.373(9)
N1 C3 1.399(9)
N1 C4 1.436(9)
N2 C1 1.331(9)
N2 C2 1.372(10)
N2 C9 1.485(10)
N3 C4 1.322(9)
N3 N4 1.383(9)
N4 C7 1.329(11)
C1 H1 0.9300
C2 C3 1.372(10)
C2 H2 0.9300
C3 H3 0.9300
C4 C5 1.409(11)
C5 C6 1.353(11)
C5 H5 0.9300
C6 C7 1.382(12)
C6 H6 0.9300
C8 H8A 0.9600
C8 H8B 0.9600
C8 H8C 0.9600
C9 C10 1.529(12)
C9 H9A 0.9700
C9 H9B 0.9700
C10 C11 1.538(13)
C10 H10A 0.9700
C10 H10B 0.9700
C11 C12 1.476(15)
C11 H11A 0.9700
C11 H11B 0.9700
C12 H12A 0.9600
C12 H12B 0.9600
C12 H12C 0.9600
O2 H2A 0.8500
O2 H2B 0.8500

loop_
_geom_torsion_atom_site_label_1
_geom_torsion_atom_site_label_2
_geom_torsion_atom_site_label_3
_geom_torsion_atom_site_label_4
_geom_torsion
C4 N3 N4 C7 -0.2(10)
C2 N2 C1 N1 -2.3(8)
C9 N2 C1 N1 -177.6(7)
C3 N1 C1 N2 2.5(8)
C4 N1 C1 N2 176.0(6)
C1 N2 C2 C3 1.2(9)
C9 N2 C2 C3 176.4(7)
N2 C2 C3 N1 0.4(8)
C1 N1 C3 C2 -1.8(8)
C4 N1 C3 C2 -175.1(6)
N4 N3 C4 C5 -0.9(11)
N4 N3 C4 N1 179.5(6)
C1 N1 C4 N3 -175.6(7)
C3 N1 C4 N3 -3.3(10)
C1 N1 C4 C5 4.8(11)
C3 N1 C4 C5 177.1(7)
N3 C4 C5 C6 1.4(12)
N1 C4 C5 C6 -179.0(7)
C4 C5 C6 C7 -0.8(13)
N3 N4 C7 O1 179.8(7)
N3 N4 C7 C6 0.7(13)
C8 O1 C7 N4 -1.0(12)
C8 O1 C7 C6 178.1(9)
C5 C6 C7 N4 -0.2(15)
C5 C6 C7 O1 -179.3(8)
C1 N2 C9 C10 83.8(10)
C2 N2 C9 C10 -90.8(10)
N2 C9 C10 C11 -178.5(9)
C9 C10 C11 C12 178.1(11)
